data_1559617
loop_
_publ_author_name
'McClain, Rebecca'
'Malliakas, Christos D.'
'Shen, Jiahong'
'He, Jiangang'
'Wolverton, Chris'
'Gonz\'alez, Gabriela B'
'Kanatzidis, Mercouri G.'

_publ_section_title
;
 Mechanistic insight of KBiQ<sub>2</sub> (Q = S, Se) using panoramic
 synthesis towards synthesis-by-design.
;
_journal_issue 4
_journal_name_full 'Chemical science'
_journal_page_first 1378
_journal_page_last 1391
_journal_paper_doi 10.1039/d0sc04562d
_journal_volume 12
_journal_year 2020
_chemical_formula_sum 'Bi K S2'
_chemical_formula_weight 312.2
_space_group_IT_number 166
_space_group_name_Hall '-R 3 2"'
_space_group_name_H-M_alt 'R -3 m :H'
_symmetry_cell_setting trigonal
_symmetry_Int_Tables_number 166
_symmetry_space_group_name_Hall '-R 3 2"'
_symmetry_space_group_name_H-M 'R -3 m :H'
_audit_update_record
;
2020-08-19 deposited with the CCDC.	2020-11-23 downloaded from the CCDC.
;
_cell_angle_alpha 90
_cell_angle_beta 90
_cell_angle_gamma 120
_cell_formula_units_Z 3
_cell_length_a 4.128802(13)
_cell_length_b 4.128802(13)
_cell_length_c 22.09041(12)
_cell_measurement_temperature 293
_cell_volume 326.124(2)
_diffrn_ambient_temperature 293
_diffrn_measurement_device 'APS 11-BM-B'
_diffrn_measurement_device_type 'APS 11-BM-B'
_diffrn_radiation_probe x-ray
_diffrn_radiation_type Synchrotron
_diffrn_radiation_wavelength 0.45777
_diffrn_source Synchrotron
_exptl_absorpt_coefficient_mu 13.575
_exptl_crystal_density_diffrn 4.7689
_exptl_crystal_description 'grey powder'
_exptl_crystal_F_000 402
_pd_instr_location ' ?'
_pd_meas_2theta_range_inc 0.001
_pd_meas_2theta_range_max 29.997
_pd_meas_2theta_range_min 2.004
_pd_meas_number_of_points 28038
_pd_proc_2theta_range_inc 0.001
_pd_proc_2theta_range_max 29.997
_pd_proc_2theta_range_min 2.004
_pd_proc_ls_background_function '10 Legendre polynoms'
_pd_proc_ls_pref_orient_corr none
_pd_proc_ls_profile_function Pseudo-Voigt
_pd_proc_ls_prof_R_factor 0.1316
_pd_proc_ls_prof_wR_expected 0.1374
_pd_proc_ls_prof_wR_factor 0.1694
_refine_diff_density_max 0.66
_refine_diff_density_min -0.73
_refine_ls_goodness_of_fit_all 1.23
_refine_ls_number_constraints 0
_refine_ls_number_parameters 21
_refine_ls_number_restraints 0
_refine_ls_R_factor_all 0.0204
_refine_ls_R_factor_gt 0.0204
_refine_ls_shift/su_max 0.0353
_refine_ls_shift/su_mean 0.0028
_refine_ls_weighting_scheme sigma
_refine_ls_wR_factor_all 0.0249
_refine_ls_wR_factor_gt 0.0249
_cod_data_source_file d0sc04562d2.cif
_cod_data_source_block I_CCDC1
_cod_depositor_comments
;
The following automatic conversions were performed:

data item '_diffrn_radiation_probe' value 'X-ray' was changed to
'x-ray' in accordance with the
/home/data/users/saulius/crontab/automatic-downloads/rss-feeds/RSC/lib/dictionaries/cif_core.dic
dictionary named 'cif_core.dic' version 2.4.2 last updated on
2011-04-26.

Automatic conversion script
Id: cif_fix_values 7556 2019-12-06 15:28:31Z antanas 

 Adding full bibliography for 1559616--1559618.cif.

 Adding full bibliography for 1559616--1559618.cif.
;
_cod_original_sg_symbol_Hall '-R 3;-2"'
_cod_original_sg_symbol_H-M 'R -3 m'
_cod_original_formula_sum 'K Bi S2'
_cod_database_code 1559617

loop_
_space_group_symop_id
_space_group_symop_operation_xyz
1 x,y,z
2 -y,x-y,z
3 -x+y,-x,z
4 y,x,-z
5 x-y,-y,-z
6 -x,-x+y,-z
7 -x,-y,-z
8 y,-x+y,-z
9 x-y,x,-z
10 -y,-x,z
11 -x+y,y,z
12 x,x-y,z
13 x+2/3,y+1/3,z+1/3
14 -y+2/3,x-y+1/3,z+1/3
15 -x+y+2/3,-x+1/3,z+1/3
16 y+2/3,x+1/3,-z+1/3
17 x-y+2/3,-y+1/3,-z+1/3
18 -x+2/3,-x+y+1/3,-z+1/3
19 -x+2/3,-y+1/3,-z+1/3
20 y+2/3,-x+y+1/3,-z+1/3
21 x-y+2/3,x+1/3,-z+1/3
22 -y+2/3,-x+1/3,z+1/3
23 -x+y+2/3,y+1/3,z+1/3
24 x+2/3,x-y+1/3,z+1/3
25 x+1/3,y+2/3,z+2/3
26 -y+1/3,x-y+2/3,z+2/3
27 -x+y+1/3,-x+2/3,z+2/3
28 y+1/3,x+2/3,-z+2/3
29 x-y+1/3,-y+2/3,-z+2/3
30 -x+1/3,-x+y+2/3,-z+2/3
31 -x+1/3,-y+2/3,-z+2/3
32 y+1/3,-x+y+2/3,-z+2/3
33 x-y+1/3,x+2/3,-z+2/3
34 -y+1/3,-x+2/3,z+2/3
35 -x+y+1/3,y+2/3,z+2/3
36 x+1/3,x-y+2/3,z+2/3

loop_
_atom_site_label
_atom_site_type_symbol
_atom_site_fract_x
_atom_site_fract_y
_atom_site_fract_z
_atom_site_adp_type
_atom_site_U_iso_or_equiv
_atom_site_site_symmetry_multiplicity
_atom_site_occupancy
_atom_site_calc_flag
_atom_site_refinement_flags
_atom_site_disorder_assembly
_atom_site_disorder_group
Bi1 Bi 0 0 0 Uiso 0.03914(18) 3 1 d . . .
K1 K 0.333333 0.666667 0.166667 Uiso 0.0349(6) 3 1 d . . .
S1 S -0.333333 0.333333 0.07106(9) Uiso 0.0362(5) 6 1 d . . .

loop_
_atom_site_aniso_label
_atom_site_aniso_type_symbol
_atom_site_aniso_U_11
_atom_site_aniso_U_22
_atom_site_aniso_U_33
_atom_site_aniso_U_12
_atom_site_aniso_U_13
_atom_site_aniso_U_23
? ? ? ? ? ? ? ?

loop_
_atom_type_symbol
_atom_type_scat_dispersion_real
_atom_type_scat_dispersion_imag
_atom_type_scat_source
Bi -0.7239 5.2839 'International Tables Vol C tables 4.2.6.8 and 6.1.1.1'
K 0.0993 0.1052 'International Tables Vol C tables 4.2.6.8 and 6.1.1.1'
S 0.0562 0.0509 'International Tables Vol C tables 4.2.6.8 and 6.1.1.1'

loop_
_exptl_crystal_face_index_h
_exptl_crystal_face_index_k
_exptl_crystal_face_index_l
_exptl_crystal_face_perp_dist
? ? ? ?

loop_
_geom_angle_atom_site_label_1
_geom_angle_atom_site_label_2
_geom_angle_atom_site_label_3
_geom_angle_site_symmetry_1
_geom_angle_site_symmetry_2
_geom_angle_site_symmetry_3
_geom_angle
_geom_angle_publ_flag
K1 Bi1 K1 1_445 . 1_545 56.1559(3) ?
K1 Bi1 K1 1_445 . . 56.1559(3) ?
K1 Bi1 K1 1_445 . 25_434 123.8440(3) ?
K1 Bi1 K1 1_445 . 25_444 123.8439(3) ?
K1 Bi1 K1 1_445 . 25_544 180 ?
K1 Bi1 S1 1_445 . 1_545 46.48(2) ?
K1 Bi1 S1 1_445 . . 46.48(2) ?
K1 Bi1 S1 1_445 . 1_655 89.56(3) ?
K1 Bi1 S1 1_445 . 4_455 90.44(3) ?
K1 Bi1 S1 1_445 . 4_555 133.52(2) ?
K1 Bi1 S1 1_445 . 4_565 133.52(2) ?
K1 Bi1 K1 1_545 . . 56.1560(3) ?
K1 Bi1 K1 1_545 . 25_434 123.8440(3) ?
K1 Bi1 K1 1_545 . 25_444 180 ?
K1 Bi1 K1 1_545 . 25_544 123.8440(3) ?
K1 Bi1 S1 1_545 . 1_545 46.48(2) ?
K1 Bi1 S1 1_545 . . 89.56(3) ?
K1 Bi1 S1 1_545 . 1_655 46.48(2) ?
K1 Bi1 S1 1_545 . 4_455 133.52(2) ?
K1 Bi1 S1 1_545 . 4_555 90.44(3) ?
K1 Bi1 S1 1_545 . 4_565 133.52(2) ?
K1 Bi1 K1 . . 25_434 180 ?
K1 Bi1 K1 . . 25_444 123.8439(3) ?
K1 Bi1 K1 . . 25_544 123.8440(3) ?
K1 Bi1 S1 . . 1_545 89.56(3) ?
K1 Bi1 S1 . . . 46.48(2) ?
K1 Bi1 S1 . . 1_655 46.48(2) ?
K1 Bi1 S1 . . 4_455 133.52(2) ?
K1 Bi1 S1 . . 4_555 133.52(2) ?
K1 Bi1 S1 . . 4_565 90.44(3) ?
K1 Bi1 K1 25_434 . 25_444 56.1561(3) ?
K1 Bi1 K1 25_434 . 25_544 56.1561(3) ?
K1 Bi1 S1 25_434 . 1_545 90.44(3) ?
K1 Bi1 S1 25_434 . . 133.52(2) ?
K1 Bi1 S1 25_434 . 1_655 133.52(2) ?
K1 Bi1 S1 25_434 . 4_455 46.48(2) ?
K1 Bi1 S1 25_434 . 4_555 46.48(2) ?
K1 Bi1 S1 25_434 . 4_565 89.56(3) ?
K1 Bi1 K1 25_444 . 25_544 56.1561(3) ?
K1 Bi1 S1 25_444 . 1_545 133.52(2) ?
K1 Bi1 S1 25_444 . . 90.44(3) ?
K1 Bi1 S1 25_444 . 1_655 133.52(2) ?
K1 Bi1 S1 25_444 . 4_455 46.48(2) ?
K1 Bi1 S1 25_444 . 4_555 89.56(3) ?
K1 Bi1 S1 25_444 . 4_565 46.48(2) ?
K1 Bi1 S1 25_544 . 1_545 133.52(2) ?
K1 Bi1 S1 25_544 . . 133.52(2) ?
K1 Bi1 S1 25_544 . 1_655 90.44(3) ?
K1 Bi1 S1 25_544 . 4_455 89.56(3) ?
K1 Bi1 S1 25_544 . 4_555 46.48(2) ?
K1 Bi1 S1 25_544 . 4_565 46.48(2) ?
S1 Bi1 S1 1_545 . . 92.65(3) ?
S1 Bi1 S1 1_545 . 1_655 92.65(3) ?
S1 Bi1 S1 1_545 . 4_455 87.35(3) ?
S1 Bi1 S1 1_545 . 4_555 87.35(3) ?
S1 Bi1 S1 1_545 . 4_565 180 ?
S1 Bi1 S1 . . 1_655 92.65(3) ?
S1 Bi1 S1 . . 4_455 87.35(3) ?
S1 Bi1 S1 . . 4_555 180 ?
S1 Bi1 S1 . . 4_565 87.35(3) ?
S1 Bi1 S1 1_655 . 4_455 180 ?
S1 Bi1 S1 1_655 . 4_555 87.35(3) ?
S1 Bi1 S1 1_655 . 4_565 87.35(3) ?
S1 Bi1 S1 4_455 . 4_555 92.65(3) ?
S1 Bi1 S1 4_455 . 4_565 92.65(3) ?
S1 Bi1 S1 4_555 . 4_565 92.65(3) ?
Bi1 K1 Bi1 . . 1_565 56.1559(3) ?
Bi1 K1 Bi1 . . 1_665 56.1559(3) ?
Bi1 K1 Bi1 . . 13_455 123.8440(3) ?
Bi1 K1 Bi1 . . 13_555 123.8439(3) ?
Bi1 K1 Bi1 . . 13_565 180 ?
Bi1 K1 K1 . . 1_445 61.92203(18) ?
Bi1 K1 K1 . . 1_455 90.00003(14) ?
Bi1 K1 K1 . . 1_545 61.92200(18) ?
Bi1 K1 K1 . . 1_565 118.07800(18) ?
Bi1 K1 K1 . . 1_655 89.99998(14) ?
Bi1 K1 K1 . . 1_665 118.07797(18) ?
Bi1 K1 S1 . . . 40.531(17) ?
Bi1 K1 S1 . . 1_655 40.531(17) ?
Bi1 K1 S1 . . 1_665 81.38(3) ?
Bi1 K1 S1 . . 16_455 98.62(3) ?
Bi1 K1 S1 . . 16_465 139.469(17) ?
Bi1 K1 S1 . . 16_565 139.469(17) ?
Bi1 K1 Bi1 1_565 . 1_665 56.1559(3) ?
Bi1 K1 Bi1 1_565 . 13_455 123.8440(3) ?
Bi1 K1 Bi1 1_565 . 13_555 180 ?
Bi1 K1 Bi1 1_565 . 13_565 123.8440(3) ?
Bi1 K1 K1 1_565 . 1_445 90.00000(17) ?
Bi1 K1 K1 1_565 . 1_455 61.92205(13) ?
Bi1 K1 K1 1_565 . 1_545 118.07796(13) ?
Bi1 K1 K1 1_565 . 1_565 61.92205(13) ?
Bi1 K1 K1 1_565 . 1_655 118.07795(13) ?
Bi1 K1 K1 1_565 . 1_665 90.00000(17) ?
Bi1 K1 S1 1_565 . . 40.531(17) ?
Bi1 K1 S1 1_565 . 1_655 81.38(3) ?
Bi1 K1 S1 1_565 . 1_665 40.531(17) ?
Bi1 K1 S1 1_565 . 16_455 139.469(17) ?
Bi1 K1 S1 1_565 . 16_465 98.62(3) ?
Bi1 K1 S1 1_565 . 16_565 139.469(17) ?
Bi1 K1 Bi1 1_665 . 13_455 180 ?
Bi1 K1 Bi1 1_665 . 13_555 123.8439(3) ?
Bi1 K1 Bi1 1_665 . 13_565 123.8440(3) ?
Bi1 K1 K1 1_665 . 1_445 118.07797(18) ?
Bi1 K1 K1 1_665 . 1_455 118.07800(18) ?
Bi1 K1 K1 1_665 . 1_545 89.99998(14) ?
Bi1 K1 K1 1_665 . 1_565 90.00002(14) ?
Bi1 K1 K1 1_665 . 1_655 61.92200(18) ?
Bi1 K1 K1 1_665 . 1_665 61.92203(18) ?
Bi1 K1 S1 1_665 . . 81.38(3) ?
Bi1 K1 S1 1_665 . 1_655 40.531(17) ?
Bi1 K1 S1 1_665 . 1_665 40.530(17) ?
Bi1 K1 S1 1_665 . 16_455 139.469(17) ?
Bi1 K1 S1 1_665 . 16_465 139.469(17) ?
Bi1 K1 S1 1_665 . 16_565 98.62(3) ?
Bi1 K1 Bi1 13_455 . 13_555 56.1561(3) ?
Bi1 K1 Bi1 13_455 . 13_565 56.1561(3) ?
Bi1 K1 K1 13_455 . 1_445 61.92194(18) ?
Bi1 K1 K1 13_455 . 1_455 61.92197(18) ?
Bi1 K1 K1 13_455 . 1_545 89.99998(14) ?
Bi1 K1 K1 13_455 . 1_565 90.00003(14) ?
Bi1 K1 K1 13_455 . 1_655 118.07803(18) ?
Bi1 K1 K1 13_455 . 1_665 118.07806(18) ?
Bi1 K1 S1 13_455 . . 98.62(3) ?
Bi1 K1 S1 13_455 . 1_655 139.469(17) ?
Bi1 K1 S1 13_455 . 1_665 139.470(17) ?
Bi1 K1 S1 13_455 . 16_455 40.531(17) ?
Bi1 K1 S1 13_455 . 16_465 40.531(17) ?
Bi1 K1 S1 13_455 . 16_565 81.38(3) ?
Bi1 K1 Bi1 13_555 . 13_565 56.1561(3) ?
Bi1 K1 K1 13_555 . 1_445 90.00000(17) ?
Bi1 K1 K1 13_555 . 1_455 118.07809(13) ?
Bi1 K1 K1 13_555 . 1_545 61.92192(13) ?
Bi1 K1 K1 13_555 . 1_565 118.07808(13) ?
Bi1 K1 K1 13_555 . 1_655 61.92192(13) ?
Bi1 K1 K1 13_555 . 1_665 90.00000(17) ?
Bi1 K1 S1 13_555 . . 139.469(17) ?
Bi1 K1 S1 13_555 . 1_655 98.62(3) ?
Bi1 K1 S1 13_555 . 1_665 139.469(17) ?
Bi1 K1 S1 13_555 . 16_455 40.531(17) ?
Bi1 K1 S1 13_555 . 16_465 81.38(3) ?
Bi1 K1 S1 13_555 . 16_565 40.531(17) ?
Bi1 K1 K1 13_565 . 1_445 118.07806(18) ?
Bi1 K1 K1 13_565 . 1_455 90.00003(14) ?
Bi1 K1 K1 13_565 . 1_545 118.07803(18) ?
Bi1 K1 K1 13_565 . 1_565 61.92197(18) ?
Bi1 K1 K1 13_565 . 1_655 89.99998(14) ?
Bi1 K1 K1 13_565 . 1_665 61.92194(18) ?
Bi1 K1 S1 13_565 . . 139.470(17) ?
Bi1 K1 S1 13_565 . 1_655 139.469(17) ?
Bi1 K1 S1 13_565 . 1_665 98.62(3) ?
Bi1 K1 S1 13_565 . 16_455 81.38(3) ?
Bi1 K1 S1 13_565 . 16_465 40.531(17) ?
Bi1 K1 S1 13_565 . 16_565 40.531(17) ?
K1 K1 K1 1_445 . 1_455 60.0000(3) ?
K1 K1 K1 1_445 . 1_545 60.0000(3) ?
K1 K1 K1 1_445 . 1_565 120.0000(3) ?
K1 K1 K1 1_445 . 1_655 120.0000(3) ?
K1 K1 K1 1_445 . 1_665 180 ?
K1 K1 S1 1_445 . . 49.594(19) ?
K1 K1 S1 1_445 . 1_655 90.0000(2) ?
K1 K1 S1 1_445 . 1_665 130.406(19) ?
K1 K1 S1 1_445 . 16_455 49.594(19) ?
K1 K1 S1 1_445 . 16_465 90.0000(2) ?
K1 K1 S1 1_445 . 16_565 130.406(19) ?
K1 K1 K1 1_455 . 1_545 120.0000(2) ?
K1 K1 K1 1_455 . 1_565 60.0000(2) ?
K1 K1 K1 1_455 . 1_655 180 ?
K1 K1 K1 1_455 . 1_665 120.0000(3) ?
K1 K1 S1 1_455 . . 49.594(19) ?
K1 K1 S1 1_455 . 1_655 130.406(19) ?
K1 K1 S1 1_455 . 1_665 90.00008(19) ?
K1 K1 S1 1_455 . 16_455 90.00000(19) ?
K1 K1 S1 1_455 . 16_465 49.594(19) ?
K1 K1 S1 1_455 . 16_565 130.406(19) ?
K1 K1 K1 1_545 . 1_565 180 ?
K1 K1 K1 1_545 . 1_655 60.0000(2) ?
K1 K1 K1 1_545 . 1_665 120.0000(3) ?
K1 K1 S1 1_545 . . 89.99993(19) ?
K1 K1 S1 1_545 . 1_655 49.594(19) ?
K1 K1 S1 1_545 . 1_665 130.406(19) ?
K1 K1 S1 1_545 . 16_455 49.594(19) ?
K1 K1 S1 1_545 . 16_465 130.406(19) ?
K1 K1 S1 1_545 . 16_565 90.00001(19) ?
K1 K1 K1 1_565 . 1_655 120.0000(2) ?
K1 K1 K1 1_565 . 1_665 60.0000(3) ?
K1 K1 S1 1_565 . . 90.00008(19) ?
K1 K1 S1 1_565 . 1_655 130.406(19) ?
K1 K1 S1 1_565 . 1_665 49.594(19) ?
K1 K1 S1 1_565 . 16_455 130.406(19) ?
K1 K1 S1 1_565 . 16_465 49.594(19) ?
K1 K1 S1 1_565 . 16_565 90.00000(19) ?
K1 K1 K1 1_655 . 1_665 60.0000(3) ?
K1 K1 S1 1_655 . . 130.406(19) ?
K1 K1 S1 1_655 . 1_655 49.594(19) ?
K1 K1 S1 1_655 . 1_665 89.99993(19) ?
K1 K1 S1 1_655 . 16_455 90.00001(19) ?
K1 K1 S1 1_655 . 16_465 130.406(19) ?
K1 K1 S1 1_655 . 16_565 49.594(19) ?
K1 K1 S1 1_665 . . 130.406(19) ?
K1 K1 S1 1_665 . 1_655 90.0000(2) ?
K1 K1 S1 1_665 . 1_665 49.594(19) ?
K1 K1 S1 1_665 . 16_455 130.406(19) ?
K1 K1 S1 1_665 . 16_465 90.0000(2) ?
K1 K1 S1 1_665 . 16_565 49.594(19) ?
S1 K1 S1 . . 1_655 80.81(3) ?
S1 K1 S1 . . 1_665 80.81(3) ?
S1 K1 S1 . . 16_455 99.19(3) ?
S1 K1 S1 . . 16_465 99.19(3) ?
S1 K1 S1 . . 16_565 180 ?
S1 K1 S1 1_655 . 1_665 80.81(3) ?
S1 K1 S1 1_655 . 16_455 99.19(3) ?
S1 K1 S1 1_655 . 16_465 180 ?
S1 K1 S1 1_655 . 16_565 99.19(3) ?
S1 K1 S1 1_665 . 16_455 180 ?
S1 K1 S1 1_665 . 16_465 99.19(3) ?
S1 K1 S1 1_665 . 16_565 99.19(3) ?
S1 K1 S1 16_455 . 16_465 80.81(3) ?
S1 K1 S1 16_455 . 16_565 80.81(3) ?
S1 K1 S1 16_465 . 16_565 80.81(3) ?
Bi1 S1 Bi1 1_455 . . 92.65(4) ?
Bi1 S1 Bi1 1_455 . 1_565 92.65(4) ?
Bi1 S1 K1 1_455 . 1_445 92.990(7) ?
Bi1 S1 K1 1_455 . 1_455 92.990(7) ?
Bi1 S1 K1 1_455 . . 171.82(6) ?
Bi1 S1 Bi1 . . 1_565 92.65(4) ?
Bi1 S1 K1 . . 1_445 92.990(7) ?
Bi1 S1 K1 . . 1_455 171.82(6) ?
Bi1 S1 K1 . . . 92.990(7) ?
Bi1 S1 K1 1_565 . 1_445 171.82(6) ?
Bi1 S1 K1 1_565 . 1_455 92.990(7) ?
Bi1 S1 K1 1_565 . . 92.990(7) ?
K1 S1 K1 1_445 . 1_455 80.81(4) ?
K1 S1 K1 1_445 . . 80.81(4) ?
K1 S1 K1 1_455 . . 80.81(4) ?

loop_
_geom_bond_atom_site_label_1
_geom_bond_atom_site_label_2
_geom_bond_site_symmetry_1
_geom_bond_site_symmetry_2
_geom_bond_distance
_geom_bond_publ_flag
Bi1 K1 . 1_445 4.38607(4) ?
Bi1 K1 . 1_545 4.38606(3) ?
Bi1 K1 . . 4.38607(4) ?
Bi1 K1 . 25_434 4.38605(4) ?
Bi1 K1 . 25_444 4.38605(3) ?
Bi1 K1 . 25_544 4.38605(4) ?
Bi1 S1 . 1_545 2.8542(10) ?
Bi1 S1 . . 2.8542(10) ?
Bi1 S1 . 1_655 2.8542(10) ?
Bi1 S1 . 4_455 2.8542(10) ?
Bi1 S1 . 4_555 2.8542(10) ?
Bi1 S1 . 4_565 2.8542(10) ?
K1 K1 . 1_445 4.12880(4) ?
K1 K1 . 1_455 4.12880(3) ?
K1 K1 . 1_545 4.12880(3) ?
K1 K1 . 1_565 4.12880(3) ?
K1 K1 . 1_655 4.12880(3) ?
K1 K1 . 1_665 4.12880(4) ?
K1 S1 . . 3.1848(12) ?
K1 S1 . 1_655 3.1848(12) ?
K1 S1 . 1_665 3.1848(12) ?
K1 S1 . 16_455 3.1848(12) ?
K1 S1 . 16_465 3.1848(12) ?
K1 S1 . 16_565 3.1848(12) ?

loop_
_geom_hbond_atom_site_label_D
_geom_hbond_atom_site_label_H
_geom_hbond_atom_site_label_A
_geom_hbond_site_symmetry_D
_geom_hbond_site_symmetry_H
_geom_hbond_site_symmetry_A
_geom_hbond_distance_DH
_geom_hbond_distance_HA
_geom_hbond_distance_DA
_geom_hbond_angle_DHA
_geom_hbond_publ_flag
? ? ? ? ? ? ? ? ? ? ?

loop_
_geom_torsion_atom_site_label_1
_geom_torsion_atom_site_label_2
_geom_torsion_atom_site_label_3
_geom_torsion_atom_site_label_4
_geom_torsion_site_symmetry_1
_geom_torsion_site_symmetry_2
_geom_torsion_site_symmetry_3
_geom_torsion_site_symmetry_4
_geom_torsion
_geom_torsion_publ_flag
? ? ? ? ? ? ? ? ? ?

loop_
_restr_angle_atom_site_label_1
_restr_angle_site_symmetry_1
_restr_angle_atom_site_label_2
_restr_angle_site_symmetry_2
_restr_angle_atom_site_label_3
_restr_angle_site_symmetry_3
_restr_angle_target
_restr_angle_target_weight_param
? ? ? ? ? ? ? ?

loop_
_restr_distance_atom_site_label_1
_restr_distance_site_symmetry_1
_restr_distance_atom_site_label_2
_restr_distance_site_symmetry_2
_restr_distance_target
_restr_distance_target_weight_param
? ? ? ? ? ?

loop_
_restr_equal_angle_atom_site_label_1
_restr_equal_angle_site_symmetry_1
_restr_equal_angle_atom_site_label_2
_restr_equal_angle_site_symmetry_2
_restr_equal_angle_atom_site_label_3
_restr_equal_angle_site_symmetry_3
_restr_equal_angle_class_class_id
_restr_equal_angle_class_target_weight_param
? ? ? ? ? ? ? ?

loop_
_restr_equal_distance_atom_site_label_1
_restr_equal_distance_site_symmetry_1
_restr_equal_distance_atom_site_label_2
_restr_equal_distance_site_symmetry_2
_restr_equal_distance_class_class_id
_restr_equal_distance_class_target_weight_param
? ? ? ? ? ?

loop_
_restr_equal_torsion_atom_site_label_1
_restr_equal_torsion_site_symmetry_1
_restr_equal_torsion_atom_site_label_2
_restr_equal_torsion_site_symmetry_2
_restr_equal_torsion_atom_site_label_3
_restr_equal_torsion_site_symmetry_3
_restr_equal_torsion_atom_site_label_4
_restr_equal_torsion_site_symmetry_4
_restr_equal_torsion_class_class_id
_restr_equal_torsion_class_target_weight_param
? ? ? ? ? ? ? ? ? ?

loop_
_restr_torsion_atom_site_label_1
_restr_torsion_site_symmetry_1
_restr_torsion_atom_site_label_2
_restr_torsion_site_symmetry_2
_restr_torsion_atom_site_label_3
_restr_torsion_site_symmetry_3
_restr_torsion_atom_site_label_4
_restr_torsion_site_symmetry_4
_restr_torsion_angle_target
_restr_torsion_weight_param
? ? ? ? ? ? ? ? ? ?

loop_
_jana_atom_site_adp_c_label
_jana_atom_site_adp_c_type_symbol
_jana_atom_site_adp_c_111
_jana_atom_site_adp_c_112
_jana_atom_site_adp_c_113
_jana_atom_site_adp_c_122
_jana_atom_site_adp_c_123
_jana_atom_site_adp_c_133
_jana_atom_site_adp_c_222
_jana_atom_site_adp_c_223
_jana_atom_site_adp_c_233
_jana_atom_site_adp_c_333
? ? ? ? ? ? ? ? ? ? ? ?

loop_
_jana_atom_site_adp_d_label
_jana_atom_site_adp_d_type_symbol
_jana_atom_site_adp_d_1111
_jana_atom_site_adp_d_1112
_jana_atom_site_adp_d_1113
_jana_atom_site_adp_d_1122
_jana_atom_site_adp_d_1123
_jana_atom_site_adp_d_1133
_jana_atom_site_adp_d_1222
_jana_atom_site_adp_d_1223
_jana_atom_site_adp_d_1233
_jana_atom_site_adp_d_1333
_jana_atom_site_adp_d_2222
_jana_atom_site_adp_d_2223
_jana_atom_site_adp_d_2233
_jana_atom_site_adp_d_2333
_jana_atom_site_adp_d_3333
? ? ? ? ? ? ? ? ? ? ? ? ? ? ? ? ?

loop_
_jana_atom_site_adp_e_label
_jana_atom_site_adp_e_type_symbol
_jana_atom_site_adp_e_11111
_jana_atom_site_adp_e_11112
_jana_atom_site_adp_e_11113
_jana_atom_site_adp_e_11122
_jana_atom_site_adp_e_11123
_jana_atom_site_adp_e_11133
_jana_atom_site_adp_e_11222
_jana_atom_site_adp_e_11223
_jana_atom_site_adp_e_11233
_jana_atom_site_adp_e_11333
_jana_atom_site_adp_e_12222
_jana_atom_site_adp_e_12223
_jana_atom_site_adp_e_12233
_jana_atom_site_adp_e_12333
_jana_atom_site_adp_e_13333
_jana_atom_site_adp_e_22222
_jana_atom_site_adp_e_22223
_jana_atom_site_adp_e_22233
_jana_atom_site_adp_e_22333
_jana_atom_site_adp_e_23333
_jana_atom_site_adp_e_33333
? ? ? ? ? ? ? ? ? ? ? ? ? ? ? ? ? ? ? ? ? ? ?

loop_
_jana_atom_site_adp_f_label
_jana_atom_site_adp_f_type_symbol
_jana_atom_site_adp_f_111111
_jana_atom_site_adp_f_111112
_jana_atom_site_adp_f_111113
_jana_atom_site_adp_f_111122
_jana_atom_site_adp_f_111123
_jana_atom_site_adp_f_111133
_jana_atom_site_adp_f_111222
_jana_atom_site_adp_f_111223
_jana_atom_site_adp_f_111233
_jana_atom_site_adp_f_111333
_jana_atom_site_adp_f_112222
_jana_atom_site_adp_f_112223
_jana_atom_site_adp_f_112233
_jana_atom_site_adp_f_112333
_jana_atom_site_adp_f_113333
_jana_atom_site_adp_f_122222
_jana_atom_site_adp_f_122223
_jana_atom_site_adp_f_122233
_jana_atom_site_adp_f_122333
_jana_atom_site_adp_f_123333
_jana_atom_site_adp_f_133333
_jana_atom_site_adp_f_222222
_jana_atom_site_adp_f_222223
_jana_atom_site_adp_f_222233
_jana_atom_site_adp_f_222333
_jana_atom_site_adp_f_223333
_jana_atom_site_adp_f_233333
_jana_atom_site_adp_f_333333
? ? ? ? ? ? ? ? ? ? ? ? ? ? ? ? ? ? ? ? ? ? ? ? ? ? ? ? ? ?
